data_7031888
loop_
_publ_author_name
'Alvarez, Celedonio M.'
'Garc\'ia-Escudero, Luis A'
'Garc\'ia-Rodr\'iguez, Ra\'ul'
'Mart\'in-\'Alvarez, Jose M'
'Miguel, Daniel'
'Ray\'on, V\'ictor M'

_publ_section_title
;
 Enhanced association for C70 over C60 with a metal complex with
 corannulene derivate ligands.
;
_journal_issue 42
_journal_name_full 'Dalton transactions (Cambridge, England : 2003)'
_journal_page_first 15693
_journal_page_last 15696
_journal_paper_doi 10.1039/c4dt02078b
_journal_volume 43
_journal_year 2014
_chemical_formula_sum 'C144 H58 P2 Pt'
_chemical_formula_weight 2044.93
_chemical_name_systematic
; 
 ? 
;
_space_group_IT_number 15
_symmetry_cell_setting monoclinic
_symmetry_space_group_name_Hall '-C 2yc'
_symmetry_space_group_name_H-M 'C 1 2/c 1'
_atom_sites_solution_hydrogens geom
_atom_sites_solution_primary direct
_atom_sites_solution_secondary difmap
_audit_creation_date
;
'Fri Oct 01 18:25:40 2010'
;
_audit_creation_method
;
CrysAlisPro, Oxford Diffraction Ltd.,
Version 1.171.33.55 (release 05-01-2010 CrysAlis171 .NET)
(compiled Jan  5 2010,16:28:46)
;
_cell_angle_alpha 90.00
_cell_angle_beta 101.30(3)
_cell_angle_gamma 90.00
_cell_formula_units_Z 8
_cell_length_a 56.220(11)
_cell_length_b 17.167(3)
_cell_length_c 19.207(4)
_cell_measurement_reflns_used 24391
_cell_measurement_temperature 293(2)
_cell_measurement_theta_max 28.7320
_cell_measurement_theta_min 2.8850
_cell_volume 18178(6)
_computing_cell_refinement
;
CrysAlisPro, Oxford Diffraction Ltd.,
Version 1.171.33.55 (release 05-01-2010 CrysAlis171 .NET)
(compiled Jan  5 2010,16:28:46)
;
_computing_data_collection
;
CrysAlisPro, Oxford Diffraction Ltd.,
Version 1.171.33.55 (release 05-01-2010 CrysAlis171 .NET)
(compiled Jan  5 2010,16:28:46)
;
_computing_data_reduction
;
CrysAlisPro, Oxford Diffraction Ltd.,
Version 1.171.33.55 (release 05-01-2010 CrysAlis171 .NET)
(compiled Jan  5 2010,16:28:46)
;
_computing_structure_refinement 'SHELXL-97 (Sheldrick, 1997)'
_computing_structure_solution 'SHELXS-97 (Sheldrick, 1990)'
_diffrn_ambient_temperature 293(2)
_diffrn_detector_area_resol_mean 10.4757
_diffrn_measured_fraction_theta_full 0.992
_diffrn_measured_fraction_theta_max 0.805
_diffrn_measurement_details
;
  1 omega  -16.00   51.00   0.5000   24.0200
omega____ theta____ kappa____ phi______ frames
    -       10.4031  -99.0000  -34.0000 134

  2 omega  -58.00   33.00   0.5000   24.0200
omega____ theta____ kappa____ phi______ frames
    -       10.4031  -77.0000 -180.0000 182

;
_diffrn_measurement_device_type 'SuperNova, Dual, Cu at zero, Atlas'
_diffrn_measurement_method '\w scans'
_diffrn_orient_matrix_UB_11 -0.0108909000
_diffrn_orient_matrix_UB_12 -0.0166801000
_diffrn_orient_matrix_UB_13 -0.0115739000
_diffrn_orient_matrix_UB_21 -0.0179265000
_diffrn_orient_matrix_UB_22 0.0349118000
_diffrn_orient_matrix_UB_23 -0.0038757000
_diffrn_orient_matrix_UB_31 0.0309129000
_diffrn_orient_matrix_UB_32 0.0144090000
_diffrn_orient_matrix_UB_33 -0.0040484000
_diffrn_radiation_monochromator mirror
_diffrn_radiation_source 'SuperNova (Mo) X-ray Source'
_diffrn_radiation_type MoK\a
_diffrn_radiation_wavelength 0.71073
_diffrn_reflns_av_R_equivalents 0.0257
_diffrn_reflns_av_sigmaI/netI 0.0573
_diffrn_reflns_limit_h_max 73
_diffrn_reflns_limit_h_min -62
_diffrn_reflns_limit_k_max 23
_diffrn_reflns_limit_k_min -20
_diffrn_reflns_limit_l_max 19
_diffrn_reflns_limit_l_min -26
_diffrn_reflns_number 36106
_diffrn_reflns_theta_full 25.25
_diffrn_reflns_theta_max 28.78
_diffrn_reflns_theta_min 2.89
_exptl_absorpt_coefficient_mu 1.642
_exptl_absorpt_correction_T_max 0.825
_exptl_absorpt_correction_T_min 0.537
_exptl_absorpt_correction_type analytical
_exptl_absorpt_process_details
;
CrysAlisPro, Oxford Diffraction Ltd.,
Version 1.171.33.55 (release 05-01-2010 CrysAlis171 .NET)
(compiled Jan  5 2010,16:28:46)
Analytical numeric absorption correction using a multifaceted crystal
            model based on expressions derived by R.C. Clark & J.S. Reid.
(Clark, R. C. & Reid, J. S. (1995). Acta Cryst. A51, 887-897)
;
_exptl_crystal_colour BLACK
_exptl_crystal_density_diffrn 1.494
_exptl_crystal_density_method 'not measured'
_exptl_crystal_description PRISM
_exptl_crystal_F_000 8240
_exptl_crystal_size_max 0.4502
_exptl_crystal_size_mid 0.3438
_exptl_crystal_size_min 0.1037
_refine_diff_density_max 3.156
_refine_diff_density_min -0.678
_refine_diff_density_rms 0.125
_refine_ls_extinction_method none
_refine_ls_goodness_of_fit_ref 0.966
_refine_ls_hydrogen_treatment constr
_refine_ls_matrix_type full
_refine_ls_number_parameters 1468
_refine_ls_number_reflns 19052
_refine_ls_number_restraints 1129
_refine_ls_restrained_S_all 0.973
_refine_ls_R_factor_all 0.0684
_refine_ls_R_factor_gt 0.0481
_refine_ls_shift/su_max 0.003
_refine_ls_shift/su_mean 0.000
_refine_ls_structure_factor_coef Fsqd
_refine_ls_weighting_details 'calc w=1/[\s^2^(Fo^2^)+(0.1050P)^2^+0.0000P] where P=(Fo^2^+2Fc^2^)/3'
_refine_ls_weighting_scheme calc
_refine_ls_wR_factor_gt 0.1426
_refine_ls_wR_factor_ref 0.1490
_reflns_number_gt 13490
_reflns_number_total 19052
_reflns_threshold_expression >2sigma(I)
_cod_data_source_file c4dt02078b2.cif
_cod_data_source_block C60-1
_cod_depositor_comments 'Adding full bibliography for 7031888.cif.'
_cod_original_sg_symbol_H-M 'c 1 2/c 1'
_cod_database_code 7031888

loop_
_symmetry_equiv_pos_as_xyz
'x, y, z'
'-x, y, -z+1/2'
'x+1/2, y+1/2, z'
'-x+1/2, y+1/2, -z+1/2'
'-x, -y, -z'
'x, -y, z-1/2'
'-x+1/2, -y+1/2, -z'
'x+1/2, -y+1/2, z-1/2'

loop_
_atom_site_label
_atom_site_type_symbol
_atom_site_fract_x
_atom_site_fract_y
_atom_site_fract_z
_atom_site_U_iso_or_equiv
_atom_site_adp_type
_atom_site_occupancy
_atom_site_symmetry_multiplicity
_atom_site_calc_flag
_atom_site_refinement_flags
_atom_site_disorder_assembly
_atom_site_disorder_group
C201 C 0.40601(9) 0.73346(16) 1.1250(2) 0.141(5) Uani 1 1 d GU . .
C202 C 0.39720(9) 0.7895(2) 1.17271(19) 0.209(7) Uani 1 1 d GU . .
C203 C 0.37731(7) 0.8338(2) 1.1374(2) 0.141(5) Uani 1 1 d GU . .
C204 C 0.37110(5) 0.8038(2) 1.0608(2) 0.127(4) Uani 1 1 d GU . .
C205 C 0.38943(7) 0.74566(17) 1.0586(2) 0.199(7) Uani 1 1 d GU . .
C206 C 0.43139(9) 0.72457(14) 1.1308(3) 0.199(7) Uani 1 1 d GU . .
C207 C 0.44111(8) 0.71736(12) 1.0651(3) 0.176(6) Uani 1 1 d GU . .
C208 C 0.46390(7) 0.75644(19) 1.0757(3) 0.188(7) Uani 1 1 d GU . .
C209 C 0.46850(7) 0.7896(2) 1.1476(3) 0.248(10) Uani 1 1 d GU . .
C210 C 0.44873(9) 0.7719(2) 1.1843(2) 0.171(6) Uani 1 1 d GU . .
C211 C 0.41259(9) 0.8392(3) 1.22057(13) 0.188(7) Uani 1 1 d GU . .
C212 C 0.43827(9) 0.8196(3) 1.22656(15) 0.197(7) Uani 1 1 d GU . .
C213 C 0.44985(8) 0.8962(3) 1.24760(10) 0.143(5) Uani 1 1 d GU . .
C214 C 0.43127(8) 0.9534(3) 1.24640(10) 0.157(6) Uani 1 1 d GU . .
C215 C 0.40652(9) 0.9206(3) 1.23314(14) 0.134(5) Uani 1 1 d GU . .
C216 C 0.37188(6) 0.9148(3) 1.1451(2) 0.128(5) Uani 1 1 d GU . .
C217 C 0.38924(7) 0.9647(3) 1.1917(2) 0.151(5) Uani 1 1 d GU . .
C218 C 0.39127(7) 1.0395(2) 1.1624(3) 0.153(5) Uani 1 1 d GU . .
C219 C 0.37493(5) 1.0328(2) 1.0967(3) 0.246(9) Uani 1 1 d GU . .
C220 C 0.36357(4) 0.9563(3) 1.0817(3) 0.196(7) Uani 1 1 d GU . .
C221 C 0.36188(3) 0.8617(3) 1.0110(2) 0.133(5) Uani 1 1 d GU . .
C222 C 0.36045(3) 0.9446(3) 1.0116(3) 0.233(9) Uani 1 1 d GU . .
C223 C 0.36972(6) 0.9853(3) 0.9588(2) 0.152(6) Uani 1 1 d GU . .
C224 C 0.37745(7) 0.9306(3) 0.91119(17) 0.192(7) Uani 1 1 d GU . .
C225 C 0.37184(5) 0.8590(3) 0.94379(18) 0.170(6) Uani 1 1 d GU . .
C226 C 0.39667(7) 0.74258(18) 0.9935(2) 0.164(6) Uani 1 1 d GU . .
C227 C 0.38836(7) 0.7963(2) 0.93537(17) 0.103(3) Uani 1 1 d GU . .
C228 C 0.41167(8) 0.8053(3) 0.91035(16) 0.127(4) Uani 1 1 d GU . .
C229 C 0.43222(8) 0.7649(2) 0.9483(2) 0.172(6) Uani 1 1 d GU . .
C230 C 0.42381(8) 0.72534(14) 1.0048(3) 0.143(5) Uani 1 1 d GU . .
C231 C 0.46880(7) 1.0020(2) 0.9883(2) 0.134(5) Uani 1 1 d GU . .
C232 C 0.47535(6) 1.0295(2) 1.0636(2) 0.136(5) Uani 1 1 d GU . .
C233 C 0.45840(7) 1.08771(17) 1.0747(2) 0.181(6) Uani 1 1 d GU . .
C234 C 0.44129(9) 1.09977(15) 1.0083(2) 0.144(5) Uani 1 1 d GU . .
C235 C 0.44877(9) 1.0498(2) 0.95694(19) 0.202(7) Uani 1 1 d GU . .
C236 C 0.47475(6) 0.9235(3) 0.9847(2) 0.131(5) Uani 1 1 d GU . .
C237 C 0.45957(7) 0.8708(3) 0.9359(2) 0.169(6) Uani 1 1 d GU . .
C238 C 0.45680(7) 0.7993(2) 0.9683(3) 0.167(6) Uani 1 1 d GU . .
C239 C 0.47242(5) 0.8068(2) 1.0360(3) 0.219(8) Uani 1 1 d GU . .
C240 C 0.48326(4) 0.8843(3) 1.0469(3) 0.149(5) Uani 1 1 d GU . .
C241 C 0.48374(3) 0.9749(3) 1.1162(2) 0.133(5) Uani 1 1 d GU . .
C242 C 0.48691(3) 0.8942(3) 1.1192(3) 0.222(8) Uani 1 1 d GU . .
C243 C 0.47783(5) 0.8546(3) 1.1749(2) 0.160(6) Uani 1 1 d GU . .
C244 C 0.46845(6) 0.9115(3) 1.21742(16) 0.184(6) Uani 1 1 d GU . .
C245 C 0.47531(5) 0.9800(3) 1.18313(18) 0.162(6) Uani 1 1 d GU . .
C246 C 0.45050(7) 1.09254(18) 1.1367(2) 0.149(5) Uani 1 1 d GU . .
C247 C 0.45831(7) 1.0369(3) 1.19423(17) 0.124(4) Uani 1 1 d GU . .
C248 C 0.43558(8) 1.0284(3) 1.22276(16) 0.125(4) Uani 1 1 d GU . .
C249 C 0.41567(8) 1.0695(2) 1.1816(2) 0.156(5) Uani 1 1 d GU . .
C250 C 0.42429(8) 1.11003(14) 1.1270(3) 0.138(5) Uani 1 1 d GU . .
C251 C 0.41641(9) 1.10603(14) 1.0023(3) 0.218(8) Uani 1 1 d GU . .
C252 C 0.40632(8) 1.11501(12) 1.0653(3) 0.189(7) Uani 1 1 d GU . .
C253 C 0.38345(7) 1.07365(19) 1.0568(3) 0.211(8) Uani 1 1 d GU . .
C254 C 0.38149(7) 1.0587(2) 0.9804(3) 0.259(10) Uani 1 1 d GU . .
C255 C 0.40044(9) 1.0678(2) 0.9426(2) 0.193(7) Uani 1 1 d GU . .
C256 C 0.43469(9) 1.0010(3) 0.90857(14) 0.180(7) Uani 1 1 d GU . .
C257 C 0.40939(9) 1.0135(3) 0.90243(15) 0.174(6) Uani 1 1 d GU . .
C258 C 0.39839(9) 0.9346(3) 0.87999(10) 0.145(5) Uani 1 1 d GU . .
C259 C 0.41737(9) 0.8795(3) 0.88286(10) 0.161(6) Uani 1 1 d GU . .
C260 C 0.44125(9) 0.9193(3) 0.89980(14) 0.129(5) Uani 1 1 d GU . .
Pt1 Pt 0.290207(3) 0.649015(10) 0.881400(9) 0.02636(8) Uani 1 1 d . A .
P1 P 0.25432(2) 0.66258(7) 0.80347(7) 0.0260(3) Uani 1 1 d . A .
P2 P 0.28185(2) 0.51926(7) 0.87795(7) 0.0280(3) Uani 1 1 d . . .
C1 C 0.24539(9) 0.5649(3) 0.7692(3) 0.0331(11) Uani 1 1 d . . .
H1A H 0.2283 0.5643 0.7477 0.040 Uiso 1 1 calc R A .
H1B H 0.2545 0.5506 0.7333 0.040 Uiso 1 1 calc R . .
C2 C 0.25037(9) 0.5071(3) 0.8301(3) 0.0342(11) Uani 1 1 d . A .
H2A H 0.2479 0.4544 0.8119 0.041 Uiso 1 1 calc R . .
H2B H 0.2393 0.5162 0.8622 0.041 Uiso 1 1 calc R . .
C3 C 0.32153(9) 0.6269(3) 0.9481(3) 0.0337(11) Uani 1 1 d . . .
C4 C 0.34044(9) 0.6041(3) 0.9840(3) 0.0417(13) Uani 1 1 d . A .
C5 C 0.29705(8) 0.7641(3) 0.8878(3) 0.0311(11) Uani 1 1 d . . .
C6 C 0.30018(11) 0.8320(4) 0.8941(4) 0.0570(19) Uani 1 1 d . A .
C11 C 0.25290(8) 0.7195(3) 0.7227(3) 0.0286(10) Uani 1 1 d . . .
C12 C 0.27230(9) 0.7654(3) 0.7141(3) 0.0395(13) Uani 1 1 d . A .
H12 H 0.2858 0.7701 0.7504 0.047 Uiso 1 1 calc R . .
C13 C 0.27125(10) 0.8051(4) 0.6493(3) 0.0510(16) Uani 1 1 d . . .
H13 H 0.2841 0.8372 0.6439 0.061 Uiso 1 1 calc R A .
C14 C 0.25225(10) 0.7977(3) 0.5953(3) 0.0394(12) Uani 1 1 d . A .
H14 H 0.2521 0.8231 0.5524 0.047 Uiso 1 1 calc R . .
C15 C 0.23324(11) 0.7522(4) 0.6045(4) 0.067(2) Uani 1 1 d . . .
H15 H 0.2198 0.7476 0.5678 0.081 Uiso 1 1 calc R A .
C16 C 0.23345(10) 0.7134(4) 0.6664(3) 0.065(2) Uani 1 1 d . A .
H16 H 0.2203 0.6823 0.6709 0.078 Uiso 1 1 calc R . .
C21 C 0.22982(8) 0.6972(3) 0.8458(3) 0.0293(10) Uani 1 1 d . . .
C22 C 0.23485(9) 0.7520(3) 0.8990(3) 0.0437(14) Uani 1 1 d . A .
H22 H 0.2506 0.7702 0.9136 0.052 Uiso 1 1 calc R . .
C23 C 0.21656(9) 0.7802(3) 0.9311(3) 0.0465(14) Uani 1 1 d . . .
H23 H 0.2202 0.8173 0.9669 0.056 Uiso 1 1 calc R A .
C24 C 0.19311(9) 0.7537(3) 0.9104(3) 0.0388(13) Uani 1 1 d . A .
H24 H 0.1809 0.7726 0.9323 0.047 Uiso 1 1 calc R . .
C25 C 0.18788(9) 0.6992(4) 0.8573(3) 0.0430(14) Uani 1 1 d . . .
H25 H 0.1720 0.6814 0.8432 0.052 Uiso 1 1 calc R A .
C26 C 0.20601(9) 0.6702(3) 0.8242(3) 0.0346(12) Uani 1 1 d . A .
H26 H 0.2023 0.6333 0.7883 0.042 Uiso 1 1 calc R . .
C31 C 0.28260(8) 0.4734(3) 0.9634(3) 0.0303(11) Uani 1 1 d . A .
C32 C 0.26615(9) 0.4999(3) 1.0036(3) 0.0401(13) Uani 1 1 d . . .
H32 H 0.2556 0.5403 0.9865 0.048 Uiso 1 1 calc R A .
C33 C 0.26539(11) 0.4668(4) 1.0688(3) 0.0521(16) Uani 1 1 d . A .
H33 H 0.2542 0.4844 1.0950 0.063 Uiso 1 1 calc R . .
C34 C 0.28122(12) 0.4076(4) 1.0947(3) 0.0579(17) Uani 1 1 d . . .
H34 H 0.2807 0.3853 1.1385 0.070 Uiso 1 1 calc R A .
C35 C 0.29788(12) 0.3812(4) 1.0558(3) 0.0586(17) Uani 1 1 d . A .
H35 H 0.3086 0.3414 1.0732 0.070 Uiso 1 1 calc R . .
C36 C 0.29833(10) 0.4150(3) 0.9902(3) 0.0421(13) Uani 1 1 d . . .
H36 H 0.3096 0.3975 0.9641 0.051 Uiso 1 1 calc R A .
C41A C 0.2995(6) 0.462(2) 0.833(3) 0.033(6) Uani 0.55(2) 1 d PU A 1
C42A C 0.2903(2) 0.4130(10) 0.7766(10) 0.051(4) Uani 0.55(2) 1 d PU A 1
H42A H 0.2736 0.4064 0.7639 0.061 Uiso 0.55(2) 1 calc PR A 1
C43A C 0.3047(3) 0.3748(11) 0.7391(10) 0.063(5) Uani 0.55(2) 1 d PU A 1
H43A H 0.2976 0.3485 0.6980 0.075 Uiso 0.55(2) 1 calc PR A 1
C44A C 0.3266(5) 0.374(2) 0.757(2) 0.064(9) Uani 0.55(2) 1 d PU A 1
H44A H 0.3357 0.3419 0.7334 0.076 Uiso 0.55(2) 1 calc PR A 1
C45A C 0.3392(4) 0.4219(13) 0.8166(13) 0.068(5) Uani 0.55(2) 1 d PU A 1
H45A H 0.3560 0.4227 0.8294 0.082 Uiso 0.55(2) 1 calc PR A 1
C46A C 0.3252(2) 0.4651(10) 0.8516(11) 0.052(4) Uani 0.55(2) 1 d PU A 1
H46A H 0.3325 0.4976 0.8884 0.063 Uiso 0.55(2) 1 calc PR A 1
C41B C 0.3018(8) 0.460(3) 0.830(3) 0.026(6) Uani 0.45(2) 1 d PU A 2
C42B C 0.2951(3) 0.3845(10) 0.8098(10) 0.036(4) Uani 0.45(2) 1 d PU A 2
H42B H 0.2808 0.3637 0.8190 0.043 Uiso 0.45(2) 1 calc PR A 2
C43B C 0.3101(3) 0.3394(9) 0.7757(10) 0.041(5) Uani 0.45(2) 1 d PU A 2
H43B H 0.3055 0.2895 0.7598 0.049 Uiso 0.45(2) 1 calc PR A 2
C44B C 0.3328(5) 0.3716(18) 0.7656(19) 0.026(4) Uani 0.45(2) 1 d PU A 2
H44B H 0.3438 0.3414 0.7467 0.032 Uiso 0.45(2) 1 calc PR A 2
C45B C 0.3378(4) 0.4443(13) 0.7835(13) 0.051(5) Uani 0.45(2) 1 d PU A 2
H45B H 0.3520 0.4662 0.7739 0.062 Uiso 0.45(2) 1 calc PR A 2
C46B C 0.3227(3) 0.4905(9) 0.8165(10) 0.037(4) Uani 0.45(2) 1 d PU A 2
H46B H 0.3270 0.5416 0.8291 0.044 Uiso 0.45(2) 1 calc PR A 2
C51 C 0.36336(9) 0.5744(3) 1.0211(3) 0.0458(14) Uani 1 1 d . . .
C52 C 0.36890(10) 0.5698(4) 1.0945(4) 0.0529(16) Uani 1 1 d . A .
H52 H 0.3570 0.5832 1.1199 0.063 Uiso 1 1 calc R . .
C53 C 0.39241(12) 0.5452(5) 1.1334(4) 0.069(2) Uani 1 1 d . . .
C54 C 0.40412(13) 0.5586(5) 1.2047(4) 0.081(3) Uani 1 1 d . A .
H54 H 0.3946 0.5708 1.2378 0.097 Uiso 1 1 calc R . .
C55 C 0.42959(15) 0.5541(6) 1.2278(5) 0.095(3) Uani 1 1 d . . .
H55 H 0.4364 0.5632 1.2752 0.114 Uiso 1 1 calc R A .
C56 C 0.44430(14) 0.5366(5) 1.1804(6) 0.093(3) Uani 1 1 d . A .
C57 C 0.46996(14) 0.5548(6) 1.1838(6) 0.115(4) Uani 1 1 d . . .
H57 H 0.4797 0.5668 1.2273 0.137 Uiso 1 1 calc R A .
C58 C 0.47996(13) 0.5545(6) 1.1232(7) 0.110(4) Uani 1 1 d . A .
H58 H 0.4965 0.5647 1.1285 0.132 Uiso 1 1 calc R . .
C59 C 0.46668(13) 0.5398(5) 1.0535(6) 0.088(3) Uani 1 1 d . . .
C60 C 0.47065(14) 0.5601(6) 0.9870(7) 0.101(3) Uani 1 1 d . A .
H60 H 0.4865 0.5706 0.9822 0.121 Uiso 1 1 calc R . .
C61 C 0.45262(14) 0.5655(5) 0.9277(6) 0.088(3) Uani 1 1 d . . .
H61 H 0.4566 0.5800 0.8848 0.106 Uiso 1 1 calc R A .
C62 C 0.42752(13) 0.5491(4) 0.9301(5) 0.074(2) Uani 1 1 d . A .
C63 C 0.40502(13) 0.5732(4) 0.8830(4) 0.068(2) Uani 1 1 d . . .
H63 H 0.4052 0.5869 0.8363 0.082 Uiso 1 1 calc R A .
C64 C 0.38327(11) 0.5757(4) 0.9078(4) 0.0533(16) Uani 1 1 d . A .
H64 H 0.3693 0.5928 0.8773 0.064 Uiso 1 1 calc R . .
C65 C 0.38163(10) 0.5534(4) 0.9778(4) 0.0529(16) Uani 1 1 d . A .
C66 C 0.40246(11) 0.5188(4) 1.0177(5) 0.0619(19) Uani 1 1 d . . .
C67 C 0.40730(12) 0.5159(4) 1.0922(5) 0.067(2) Uani 1 1 d . A .
C68 C 0.43313(12) 0.5113(5) 1.1118(5) 0.077(2) Uani 1 1 d . . .
C69 C 0.44314(12) 0.5133(4) 1.0527(5) 0.071(2) Uani 1 1 d . A .
C70 C 0.42473(12) 0.5188(4) 0.9948(5) 0.072(2) Uani 1 1 d . A .
C100 C 0.3267(4) 1.1617(10) 0.9217(14) 0.030(4) Uani 0.510(11) 1 d PU A 3
C101 C 0.3173(4) 1.1391(13) 0.9821(10) 0.028(4) Uani 0.510(11) 1 d PU A 3
C102 C 0.3059(2) 1.0680(12) 0.9673(10) 0.023(3) Uani 0.510(11) 1 d PU A 3
C103 C 0.3078(3) 1.0446(9) 0.8987(12) 0.023(3) Uani 0.510(11) 1 d PU A 3
C104 C 0.3206(3) 1.1022(13) 0.8692(9) 0.029(4) Uani 0.510(11) 1 d PU A 3
C105 C 0.30743(17) 0.9684(7) 0.8742(5) 0.028(3) Uani 0.510(11) 1 d PU A 3
C106 C 0.3180(8) 0.947(3) 0.815(2) 0.032(6) Uani 0.510(11) 1 d PU A 3
H106 H 0.3166 0.8970 0.7955 0.038 Uiso 0.510(11) 1 calc PR A 3
C107 C 0.3321(2) 1.0145(8) 0.7874(6) 0.037(3) Uani 0.510(11) 1 d PU A 3
H107 H 0.3392 1.0052 0.7483 0.044 Uiso 0.510(11) 1 calc PR A 3
C108 C 0.3348(2) 1.0909(7) 0.8193(7) 0.037(3) Uani 0.510(11) 1 d PU A 3
C109 C 0.3531(8) 1.1515(19) 0.815(2) 0.037(6) Uani 0.510(11) 1 d PU A 3
H109 H 0.3613 1.1514 0.7775 0.044 Uiso 0.510(11) 1 calc PR A 3
C110 C 0.3582(3) 1.2066(9) 0.8658(9) 0.049(3) Uani 0.510(11) 1 d PU A 3
H110 H 0.3698 1.2438 0.8615 0.058 Uiso 0.510(11) 1 calc PR A 3
C111 C 0.3465(2) 1.2114(7) 0.9270(7) 0.042(3) Uani 0.510(11) 1 d PU A 3
C112 C 0.3523(7) 1.249(4) 0.995(3) 0.048(9) Uani 0.510(11) 1 d PU A 3
H112 H 0.3618 1.2935 0.9988 0.057 Uiso 0.510(11) 1 calc PR A 3
C113 C 0.3451(3) 1.2239(8) 1.0491(11) 0.046(3) Uani 0.510(11) 1 d PU A 3
H113 H 0.3517 1.2463 1.0927 0.056 Uiso 0.510(11) 1 calc PR A 3
C114 C 0.3274(2) 1.1632(7) 1.0475(8) 0.036(3) Uani 0.510(11) 1 d PU A 3
C115 C 0.3246(7) 1.128(3) 1.100(2) 0.071(10) Uani 0.510(11) 1 d PU A 3
H115 H 0.3298 1.1483 1.1454 0.086 Uiso 0.510(11) 1 calc PR A 3
C116 C 0.3111(2) 1.0413(9) 1.0894(7) 0.034(3) Uani 0.510(11) 1 d PU A 3
H116 H 0.3087 1.0120 1.1282 0.041 Uiso 0.510(11) 1 calc PR A 3
C117 C 0.30334(16) 1.0135(7) 1.0190(7) 0.031(3) Uani 0.510(11) 1 d PU A 3
C118 C 0.2981(6) 0.935(2) 0.993(2) 0.025(5) Uani 0.510(11) 1 d PU A 3
H118 H 0.2928 0.8986 1.0229 0.030 Uiso 0.510(11) 1 calc PR A 3
C119 C 0.30089(16) 0.9121(7) 0.9225(7) 0.028(3) Uani 0.510(11) 1 d PU A 3
C120 C 0.3145(3) 1.0720(13) 0.8717(9) 0.022(3) Uani 0.490(11) 1 d PU A 4
C121 C 0.3254(3) 1.1438(16) 0.8920(13) 0.033(5) Uani 0.490(11) 1 d PU A 4
C122 C 0.3222(3) 1.1613(11) 0.9645(13) 0.028(4) Uani 0.490(11) 1 d PU A 4
C123 C 0.3093(3) 1.0995(13) 0.9844(10) 0.028(4) Uani 0.490(11) 1 d PU A 4
C124 C 0.3046(3) 1.0423(10) 0.9285(13) 0.025(4) Uani 0.490(11) 1 d PU A 4
C125 C 0.32325(18) 1.0261(7) 0.8227(6) 0.032(3) Uani 0.490(11) 1 d PU A 4
C126 C 0.3409(2) 1.0652(12) 0.7882(8) 0.043(4) Uani 0.490(11) 1 d PU A 4
H126 H 0.3452 1.0419 0.7487 0.052 Uiso 0.490(11) 1 calc PR A 4
C127 C 0.3508(8) 1.132(2) 0.811(3) 0.041(7) Uani 0.490(11) 1 d PU A 4
H127 H 0.3628 1.1508 0.7880 0.050 Uiso 0.490(11) 1 calc PR A 4
C128 C 0.3448(2) 1.1773(7) 0.8669(7) 0.041(3) Uani 0.490(11) 1 d PU A 4
C129 C 0.3583(3) 1.2351(10) 0.9155(13) 0.063(5) Uani 0.490(11) 1 d PU A 4
H129 H 0.3693 1.2655 0.8972 0.075 Uiso 0.490(11) 1 calc PR A 4
C130 C 0.3567(7) 1.249(3) 0.982(3) 0.041(7) Uani 0.490(11) 1 d PU A 4
H130 H 0.3672 1.2831 1.0103 0.049 Uiso 0.490(11) 1 calc PR A 4
C131 C 0.3368(2) 1.2076(7) 1.0087(9) 0.043(4) Uani 0.490(11) 1 d PU A 4
C132 C 0.3369(3) 1.1938(10) 1.0814(9) 0.050(4) Uani 0.490(11) 1 d PU A 4
H132 H 0.3449 1.2281 1.1157 0.060 Uiso 0.490(11) 1 calc PR A 4
C133 C 0.3229(5) 1.117(2) 1.1053(12) 0.031(5) Uani 0.490(11) 1 d PU A 4
H133 H 0.3233 1.1039 1.1526 0.037 Uiso 0.490(11) 1 calc PR A 4
C134 C 0.31133(18) 1.0759(8) 1.0540(7) 0.033(3) Uani 0.490(11) 1 d PU A 4
C135 C 0.30439(19) 0.9962(9) 1.0637(8) 0.036(3) Uani 0.490(11) 1 d PU A 4
H135 H 0.3025 0.9797 1.1085 0.043 Uiso 0.490(11) 1 calc PR A 4
C136 C 0.3006(7) 0.945(3) 1.009(2) 0.037(8) Uani 0.490(11) 1 d PU A 4
H136 H 0.2970 0.8936 1.0180 0.045 Uiso 0.490(11) 1 calc PR A 4
C137 C 0.30165(15) 0.9657(7) 0.9366(5) 0.025(3) Uani 0.490(11) 1 d PU A 4
C138 C 0.30629(16) 0.9153(7) 0.8793(6) 0.024(2) Uani 0.490(11) 1 d PU A 4
C139 C 0.3169(10) 0.956(3) 0.824(3) 0.039(9) Uani 0.490(11) 1 d PU A 4
H139 H 0.3193 0.9251 0.7861 0.047 Uiso 0.490(11) 1 calc PR A 4
C71 C 0.4012(3) 0.7128(18) 0.6924(13) 0.164(13) Uani 0.65(2) 1 d PDU B 5
H71A H 0.4088 0.6664 0.6793 0.246 Uiso 0.65(2) 1 calc PR B 5
H71B H 0.4117 0.7371 0.7320 0.246 Uiso 0.65(2) 1 calc PR B 5
H71C H 0.3983 0.7482 0.6529 0.246 Uiso 0.65(2) 1 calc PR B 5
C401 C 0.3792(2) 0.6935(8) 0.7112(9) 0.082(6) Uani 0.65(2) 1 d PGDU B 5
C402 C 0.3652(2) 0.6282(6) 0.6880(7) 0.061(4) Uani 0.65(2) 1 d PGDU B 5
H402 H 0.3707 0.5921 0.6586 0.073 Uiso 0.65(2) 1 calc PR B 5
C403 C 0.34315(18) 0.6168(7) 0.7087(6) 0.084(5) Uani 0.65(2) 1 d PGU B 5
H403 H 0.3338 0.5731 0.6931 0.101 Uiso 0.65(2) 1 calc PR B 5
C404 C 0.33498(19) 0.6708(12) 0.7526(6) 0.091(6) Uani 0.65(2) 1 d PGU B 5
H404 H 0.3202 0.6632 0.7664 0.109 Uiso 0.65(2) 1 calc PR B 5
C405 C 0.3489(3) 0.7360(10) 0.7759(6) 0.104(8) Uani 0.65(2) 1 d PGU B 5
H405 H 0.3434 0.7721 0.8053 0.125 Uiso 0.65(2) 1 calc PR B 5
C406 C 0.3710(3) 0.7474(7) 0.7552(8) 0.090(7) Uani 0.65(2) 1 d PGDU B 5
H406 H 0.3803 0.7911 0.7708 0.108 Uiso 0.65(2) 1 calc PR B 5
C72 C 0.4001(7) 0.670(2) 0.667(2) 0.17(2) Uani 0.35(2) 1 d PDU B 6
H72A H 0.4106 0.6286 0.6882 0.254 Uiso 0.35(2) 1 d PR B 6
H72B H 0.4093 0.7166 0.6660 0.254 Uiso 0.35(2) 1 d PR B 6
H72C H 0.3925 0.6555 0.6195 0.254 Uiso 0.35(2) 1 d PR B 6
C501 C 0.3824(5) 0.6823(17) 0.7066(17) 0.092(12) Uani 0.35(2) 1 d PGDU B 6
C502 C 0.3636(6) 0.6296(12) 0.7065(17) 0.105(12) Uani 0.35(2) 1 d PGDU B 6
H502 H 0.3644 0.5802 0.6872 0.126 Uiso 0.35(2) 1 calc PR B 6
C503 C 0.3437(4) 0.6508(14) 0.7351(14) 0.102(11) Uani 0.35(2) 1 d PGU B 6
H503 H 0.3311 0.6156 0.7350 0.123 Uiso 0.35(2) 1 calc PR B 6
C504 C 0.3425(4) 0.7247(18) 0.7639(12) 0.080(10) Uani 0.35(2) 1 d PGU B 6
H504 H 0.3292 0.7388 0.7831 0.096 Uiso 0.35(2) 1 calc PR B 6
C505 C 0.3613(5) 0.7773(15) 0.7641(12) 0.087(9) Uani 0.35(2) 1 d PGU B 6
H505 H 0.3606 0.8267 0.7834 0.104 Uiso 0.35(2) 1 calc PR B 6
C506 C 0.3813(4) 0.7561(16) 0.7354(14) 0.095(11) Uani 0.35(2) 1 d PGDU B 6
H506 H 0.3938 0.7914 0.7355 0.114 Uiso 0.35(2) 1 calc PR B 6
C73 C 0.4730(4) 0.3075(11) 1.0937(10) 0.145(11) Uani 0.56(2) 1 d PDU C 7
H73A H 0.4864 0.2723 1.0974 0.217 Uiso 0.56(2) 1 calc PR C 7
H73B H 0.4635 0.2940 1.1285 0.217 Uiso 0.56(2) 1 calc PR C 7
H73C H 0.4789 0.3598 1.1019 0.217 Uiso 0.56(2) 1 calc PR C 7
C601 C 0.4584(2) 0.3022(7) 1.0254(6) 0.060(5) Uani 0.56(2) 1 d PGDU C 7
C602 C 0.47026(18) 0.2729(9) 0.9740(10) 0.101(7) Uani 0.56(2) 1 d PGDU C 7
H602 H 0.4865 0.2583 0.9862 0.121 Uiso 0.56(2) 1 calc PR C 7
C603 C 0.4579(3) 0.2654(11) 0.9042(8) 0.120(8) Uani 0.56(2) 1 d PGU C 7
H603 H 0.4658 0.2458 0.8697 0.144 Uiso 0.56(2) 1 calc PR C 7
C604 C 0.4336(3) 0.2872(9) 0.8859(4) 0.090(6) Uani 0.56(2) 1 d PGU C 7
H604 H 0.4253 0.2822 0.8392 0.108 Uiso 0.56(2) 1 calc PR C 7
C605 C 0.42180(18) 0.3165(8) 0.9374(7) 0.083(6) Uani 0.56(2) 1 d PGU C 7
H605 H 0.4056 0.3311 0.9251 0.099 Uiso 0.56(2) 1 calc PR C 7
C606 C 0.43419(18) 0.3240(8) 1.0071(5) 0.048(4) Uani 0.56(2) 1 d PGDU C 7
H606 H 0.4263 0.3436 1.0416 0.058 Uiso 0.56(2) 1 calc PR C 7
C74 C 0.4441(10) 0.285(3) 1.1045(14) 0.31(3) Uani 0.44(2) 1 d PDU C 8
H74A H 0.4570 0.2524 1.1281 0.469 Uiso 0.44(2) 1 d PR C 8
H74B H 0.4288 0.2592 1.1031 0.469 Uiso 0.44(2) 1 d PR C 8
H74C H 0.4442 0.3333 1.1299 0.469 Uiso 0.44(2) 1 d PR C 8
C701 C 0.4474(5) 0.3011(15) 1.0357(11) 0.133(12) Uani 0.44(2) 1 d PGDU C 8
C702 C 0.4695(4) 0.2862(16) 1.0157(14) 0.131(12) Uani 0.44(2) 1 d PGDU C 8
H702 H 0.4833 0.2769 1.0502 0.157 Uiso 0.44(2) 1 calc PR C 8
C703 C 0.4709(4) 0.2853(17) 0.9443(16) 0.128(11) Uani 0.44(2) 1 d PGU C 8
H703 H 0.4856 0.2753 0.9309 0.153 Uiso 0.44(2) 1 calc PR C 8
C704 C 0.4502(5) 0.2992(17) 0.8928(11) 0.129(11) Uani 0.44(2) 1 d PGU C 8
H704 H 0.4511 0.2986 0.8450 0.155 Uiso 0.44(2) 1 calc PR C 8
C705 C 0.4282(3) 0.3141(16) 0.9127(14) 0.121(11) Uani 0.44(2) 1 d PGU C 8
H705 H 0.4144 0.3234 0.8783 0.145 Uiso 0.44(2) 1 calc PR C 8
C706 C 0.4268(4) 0.3150(16) 0.9842(16) 0.138(13) Uani 0.44(2) 1 d PGDU C 8
H706 H 0.4121 0.3250 0.9976 0.165 Uiso 0.44(2) 1 calc PR C 8

loop_
_atom_site_aniso_label
_atom_site_aniso_U_11
_atom_site_aniso_U_22
_atom_site_aniso_U_33
_atom_site_aniso_U_23
_atom_site_aniso_U_13
_atom_site_aniso_U_12
C201 0.177(11) 0.078(7) 0.174(12) 0.047(8) 0.052(10) -0.051(8)
C202 0.286(16) 0.197(15) 0.173(13) 0.071(11) 0.115(13) -0.102(13)
C203 0.090(7) 0.186(12) 0.174(11) 0.016(10) 0.088(8) -0.064(8)
C204 0.054(5) 0.135(10) 0.211(12) -0.068(9) 0.069(7) -0.064(6)
C205 0.227(14) 0.126(10) 0.251(16) -0.020(11) 0.062(13) -0.143(10)
C206 0.292(17) 0.079(8) 0.222(15) 0.085(10) 0.042(15) 0.021(11)
C207 0.184(13) 0.075(8) 0.279(17) 0.021(11) 0.065(13) 0.066(9)
C208 0.139(10) 0.117(11) 0.288(18) 0.012(12) -0.002(12) 0.099(9)
C209 0.160(13) 0.219(17) 0.295(19) 0.023(15) -0.123(13) 0.105(12)
C210 0.181(13) 0.148(12) 0.167(13) 0.123(10) -0.010(10) 0.062(10)
C211 0.290(16) 0.241(15) 0.048(6) 0.035(8) 0.070(9) -0.127(13)
C212 0.299(18) 0.211(15) 0.069(8) 0.096(9) 0.009(10) 0.042(14)
C213 0.154(11) 0.227(14) 0.028(5) 0.031(7) -0.033(6) -0.071(10)
C214 0.212(13) 0.228(14) 0.028(5) -0.038(7) 0.020(7) -0.095(11)
C215 0.168(10) 0.208(13) 0.047(5) -0.035(7) 0.076(6) -0.063(10)
C216 0.080(7) 0.157(10) 0.181(11) -0.066(9) 0.106(7) -0.051(7)
C217 0.168(11) 0.175(12) 0.152(10) -0.076(9) 0.135(9) -0.049(10)
C218 0.124(9) 0.123(9) 0.245(14) -0.109(10) 0.117(9) -0.017(7)
C219 0.119(11) 0.263(19) 0.39(2) -0.033(18) 0.130(13) 0.080(11)
C220 0.032(5) 0.279(17) 0.289(18) -0.063(16) 0.061(9) 0.016(8)
C221 0.023(4) 0.143(10) 0.217(13) -0.041(10) -0.013(6) -0.017(5)
C222 0.032(5) 0.311(18) 0.32(2) -0.036(18) -0.047(10) 0.056(9)
C223 0.090(8) 0.164(12) 0.161(12) 0.002(9) -0.074(8) 0.067(8)
C224 0.149(11) 0.263(17) 0.110(10) 0.017(11) -0.107(9) 0.028(12)
C225 0.103(8) 0.207(14) 0.150(11) -0.008(10) -0.099(8) -0.059(9)
C226 0.207(12) 0.120(9) 0.195(12) -0.106(9) 0.114(10) -0.116(9)
C227 0.108(7) 0.101(8) 0.083(6) -0.037(6) -0.026(6) -0.030(6)
C228 0.178(11) 0.146(10) 0.053(6) -0.070(6) 0.016(6) -0.026(9)
C229 0.174(11) 0.167(12) 0.209(13) -0.127(10) 0.120(10) -0.024(9)
C230 0.179(11) 0.058(6) 0.199(13) -0.069(8) 0.052(10) -0.015(7)
C231 0.118(8) 0.156(11) 0.155(10) 0.057(9) 0.094(8) -0.038(8)
C232 0.081(7) 0.109(9) 0.235(13) -0.016(9) 0.074(8) -0.066(6)
C233 0.206(13) 0.117(10) 0.208(15) 0.008(11) 0.012(12) -0.112(10)
C234 0.216(13) 0.065(7) 0.162(11) 0.049(7) 0.065(10) -0.036(8)
C235 0.302(17) 0.159(13) 0.168(13) 0.059(10) 0.098(13) -0.095(13)
C236 0.115(8) 0.165(11) 0.150(9) -0.064(8) 0.117(8) -0.069(8)
C237 0.192(13) 0.194(14) 0.163(12) -0.075(10) 0.136(10) -0.039(11)
C238 0.131(9) 0.169(11) 0.239(14) -0.137(10) 0.134(10) -0.025(8)
C239 0.149(12) 0.178(15) 0.356(19) -0.008(15) 0.114(13) 0.101(11)
C240 0.053(6) 0.172(11) 0.249(15) 0.019(12) 0.098(8) 0.007(6)
C241 0.021(4) 0.199(13) 0.177(11) 0.006(10) 0.008(5) -0.043(6)
C242 0.034(5) 0.333(19) 0.285(18) -0.006(18) -0.001(9) 0.045(10)
C243 0.045(5) 0.260(18) 0.147(12) 0.055(10) -0.047(6) 0.035(7)
C244 0.132(10) 0.305(18) 0.073(8) 0.023(10) -0.085(7) -0.011(12)
C245 0.077(7) 0.238(15) 0.133(10) 0.009(10) -0.070(7) -0.067(8)
C246 0.185(11) 0.117(9) 0.152(11) -0.052(8) 0.050(10) -0.111(9)
C247 0.104(7) 0.174(11) 0.079(6) -0.060(7) -0.017(6) -0.073(8)
C248 0.181(11) 0.141(10) 0.057(6) -0.068(6) 0.033(6) -0.058(9)
C249 0.178(11) 0.135(10) 0.187(12) -0.112(9) 0.113(10) -0.051(9)
C250 0.143(9) 0.068(7) 0.203(13) -0.060(8) 0.035(9) -0.012(7)
C251 0.315(19) 0.080(9) 0.237(17) 0.081(10) -0.002(16) 0.058(12)
C252 0.162(12) 0.092(9) 0.323(19) -0.008(12) 0.070(13) 0.071(9)
C253 0.138(10) 0.194(14) 0.299(18) -0.044(14) 0.040(13) 0.138(10)
C254 0.237(16) 0.213(15) 0.274(19) 0.012(16) -0.078(15) 0.157(14)
C255 0.240(15) 0.180(13) 0.135(12) 0.090(10) -0.022(10) 0.131(12)
C256 0.316(16) 0.184(13) 0.047(6) 0.032(7) 0.049(9) -0.129(13)
C257 0.317(17) 0.138(11) 0.060(7) 0.073(7) 0.020(10) 0.062(12)
C258 0.158(10) 0.218(14) 0.034(5) 0.020(7) -0.044(6) -0.031(10)
C259 0.239(14) 0.223(14) 0.021(4) -0.026(7) 0.026(7) -0.052(12)
C260 0.161(10) 0.194(12) 0.061(6) -0.021(7) 0.090(7) -0.040(9)
Pt1 0.02337(10) 0.02396(10) 0.02845(12) -0.00392(8) -0.00300(7) -0.00240(7)
P1 0.0228(6) 0.0256(6) 0.0271(6) 0.0006(5) -0.0014(5) -0.0050(5)
P2 0.0310(6) 0.0246(6) 0.0256(6) -0.0014(5) -0.0015(5) -0.0019(5)
C1 0.033(2) 0.033(3) 0.030(3) -0.002(2) -0.003(2) -0.007(2)
C2 0.035(2) 0.029(3) 0.033(3) 0.000(2) -0.004(2) -0.010(2)
C3 0.033(3) 0.028(3) 0.037(3) -0.004(2) -0.001(2) -0.003(2)
C4 0.032(3) 0.032(3) 0.053(4) -0.004(3) -0.009(2) -0.002(2)
C5 0.026(2) 0.030(3) 0.032(3) -0.010(2) -0.007(2) 0.003(2)
C6 0.037(3) 0.036(3) 0.082(5) -0.008(3) -0.029(3) 0.003(3)
C11 0.028(2) 0.026(2) 0.032(3) -0.001(2) 0.006(2) -0.0021(19)
C12 0.029(2) 0.048(3) 0.042(3) 0.006(3) 0.007(2) -0.007(2)
C13 0.035(3) 0.066(4) 0.056(4) 0.015(3) 0.019(3) -0.007(3)
C14 0.054(3) 0.032(3) 0.033(3) 0.004(2) 0.010(3) -0.002(2)
C15 0.058(4) 0.078(5) 0.053(4) 0.030(4) -0.023(3) -0.031(4)
C16 0.042(3) 0.080(5) 0.060(4) 0.043(4) -0.024(3) -0.034(3)
C21 0.028(2) 0.030(3) 0.028(3) 0.006(2) 0.000(2) -0.003(2)
C22 0.024(2) 0.041(3) 0.064(4) -0.013(3) 0.004(2) -0.006(2)
C23 0.039(3) 0.043(3) 0.058(4) -0.017(3) 0.010(3) -0.004(3)
C24 0.031(2) 0.046(3) 0.040(3) 0.010(3) 0.010(2) 0.000(2)
C25 0.028(2) 0.065(4) 0.037(3) 0.006(3) 0.008(2) -0.015(3)
C26 0.030(2) 0.047(3) 0.027(3) 0.004(2) 0.005(2) -0.013(2)
C31 0.030(2) 0.029(3) 0.030(3) -0.003(2) 0.002(2) -0.002(2)
C32 0.036(3) 0.046(3) 0.038(3) 0.006(3) 0.006(2) 0.009(2)
C33 0.050(3) 0.068(4) 0.042(3) 0.012(3) 0.018(3) 0.011(3)
C34 0.068(4) 0.070(5) 0.037(3) 0.022(3) 0.013(3) 0.012(4)
C35 0.071(4) 0.053(4) 0.046(4) 0.013(3) -0.004(3) 0.023(3)
C36 0.048(3) 0.045(3) 0.033(3) 0.002(2) 0.006(2) 0.016(3)
C41A 0.039(10) 0.032(11) 0.027(11) 0.001(9) 0.002(10) -0.019(10)
C42A 0.051(6) 0.048(8) 0.050(9) -0.020(7) -0.002(6) 0.003(6)
C43A 0.063(9) 0.063(10) 0.057(10) -0.032(9) 0.000(7) 0.008(7)
C44A 0.059(17) 0.071(13) 0.066(15) -0.030(10) 0.026(13) -0.005(12)
C45A 0.048(7) 0.072(13) 0.088(14) -0.032(10) 0.024(10) -0.006(8)
C46A 0.042(6) 0.051(9) 0.066(11) -0.023(8) 0.016(7) -0.009(6)
C41B 0.037(10) 0.022(10) 0.022(11) -0.004(9) 0.016(9) 0.012(8)
C42B 0.042(7) 0.030(7) 0.039(9) -0.005(7) 0.015(7) -0.005(6)
C43B 0.053(9) 0.029(7) 0.047(9) -0.012(7) 0.026(8) -0.008(6)
C44B 0.025(10) 0.025(8) 0.034(9) -0.007(6) 0.016(8) 0.002(7)
C45B 0.048(9) 0.045(10) 0.068(13) -0.013(9) 0.030(10) -0.009(8)
C46B 0.048(7) 0.023(6) 0.041(9) 0.000(6) 0.014(7) -0.004(5)
C51 0.033(3) 0.034(3) 0.064(4) 0.007(3) -0.009(3) -0.002(2)
C52 0.036(3) 0.053(4) 0.063(4) 0.027(3) -0.007(3) -0.011(3)
C53 0.045(3) 0.069(5) 0.081(5) 0.046(4) -0.018(4) -0.017(3)
C54 0.056(4) 0.098(6) 0.077(5) 0.058(5) -0.017(4) -0.016(4)
C55 0.077(5) 0.104(7) 0.083(6) 0.063(5) -0.031(5) -0.030(5)
C56 0.054(4) 0.096(7) 0.119(8) 0.075(6) -0.006(5) -0.003(4)
C57 0.046(4) 0.125(8) 0.150(10) 0.094(8) -0.035(5) -0.012(5)
C58 0.033(4) 0.101(7) 0.183(11) 0.060(8) -0.012(5) 0.015(4)
C59 0.042(4) 0.077(6) 0.140(9) 0.036(6) 0.005(5) 0.025(4)
C60 0.052(5) 0.084(6) 0.168(11) 0.019(7) 0.026(6) 0.033(4)
C61 0.064(5) 0.074(6) 0.131(8) -0.004(5) 0.031(5) 0.031(4)
C62 0.068(4) 0.052(4) 0.107(6) -0.007(4) 0.028(4) 0.024(4)
C63 0.066(4) 0.057(4) 0.081(5) -0.016(4) 0.012(4) 0.008(3)
C64 0.050(3) 0.045(4) 0.061(4) -0.013(3) 0.001(3) 0.005(3)
C65 0.045(3) 0.037(3) 0.068(4) 0.002(3) -0.010(3) 0.001(3)
C66 0.040(3) 0.035(3) 0.107(6) 0.013(4) 0.003(4) 0.006(3)
C67 0.048(4) 0.050(4) 0.093(6) 0.032(4) -0.008(4) 0.002(3)
C68 0.040(3) 0.067(5) 0.108(7) 0.045(5) -0.023(4) 0.004(3)
C69 0.045(4) 0.046(4) 0.115(7) 0.023(4) -0.002(4) 0.017(3)
C70 0.050(4) 0.046(4) 0.118(7) 0.019(4) 0.016(4) 0.021(3)
C100 0.024(6) 0.017(7) 0.043(11) 0.003(8) -0.007(10) 0.006(5)
C101 0.026(9) 0.019(10) 0.039(9) -0.005(7) 0.007(6) 0.004(7)
C102 0.019(5) 0.026(8) 0.024(9) -0.007(6) 0.004(6) 0.005(6)
C103 0.024(8) 0.018(6) 0.023(9) 0.009(7) -0.004(7) 0.001(5)
C104 0.031(8) 0.021(9) 0.028(7) -0.005(8) -0.012(6) -0.006(6)
C105 0.024(5) 0.033(6) 0.023(6) -0.004(5) -0.010(4) 0.007(4)
C106 0.022(8) 0.047(14) 0.022(8) -0.027(8) -0.011(6) 0.016(8)
C107 0.034(6) 0.058(8) 0.016(6) 0.007(5) -0.004(5) 0.009(6)
C108 0.042(7) 0.046(8) 0.020(6) 0.006(5) -0.001(5) 0.013(6)
C109 0.040(12) 0.037(14) 0.035(9) 0.013(10) 0.010(8) -0.012(10)
C110 0.047(8) 0.035(7) 0.060(9) 0.020(7) 0.002(7) -0.009(6)
C111 0.039(6) 0.025(6) 0.059(9) 0.013(6) 0.002(6) 0.000(5)
C112 0.041(17) 0.032(10) 0.071(16) -0.003(10) 0.011(11) 0.000(13)
C113 0.038(7) 0.031(7) 0.072(11) -0.003(7) 0.016(8) 0.002(6)
C114 0.035(6) 0.023(6) 0.053(8) -0.019(7) 0.015(6) 0.004(5)
C115 0.051(15) 0.078(18) 0.088(19) -0.053(15) 0.020(14) 0.006(13)
C116 0.030(5) 0.045(7) 0.030(7) -0.011(6) 0.012(5) -0.002(5)
C117 0.021(5) 0.036(6) 0.033(7) -0.012(5) 0.000(4) 0.008(4)
C118 0.012(7) 0.025(8) 0.032(13) -0.003(8) -0.008(7) -0.006(7)
C119 0.014(4) 0.030(6) 0.036(7) -0.005(5) -0.004(4) 0.003(4)
C120 0.018(8) 0.019(9) 0.023(7) 0.003(8) -0.008(6) 0.003(6)
C121 0.021(7) 0.039(13) 0.037(11) 0.020(9) -0.003(9) 0.004(9)
C122 0.024(8) 0.018(8) 0.041(12) 0.006(7) 0.005(7) 0.007(6)
C123 0.024(7) 0.017(8) 0.041(9) -0.009(8) 0.001(6) 0.002(7)
C124 0.017(5) 0.034(8) 0.024(9) 0.013(9) 0.005(8) 0.005(5)
C125 0.021(5) 0.051(8) 0.020(6) 0.009(5) -0.002(5) -0.002(5)
C126 0.033(6) 0.068(11) 0.027(7) 0.026(7) 0.004(6) 0.002(7)
C127 0.029(10) 0.045(17) 0.046(12) 0.031(13) -0.004(8) -0.010(12)
C128 0.032(6) 0.031(6) 0.056(9) 0.022(6) 0.000(6) -0.009(5)
C129 0.052(9) 0.039(9) 0.092(14) 0.035(10) 0.001(10) -0.003(7)
C130 0.023(10) 0.025(8) 0.073(18) -0.010(12) 0.008(11) -0.011(9)
C131 0.038(7) 0.026(6) 0.056(9) -0.011(7) -0.012(7) -0.002(5)
C132 0.042(7) 0.042(8) 0.059(9) -0.030(8) -0.003(7) 0.018(6)
C133 0.019(7) 0.063(13) 0.011(7) -0.003(8) 0.006(6) 0.009(8)
C134 0.024(5) 0.047(7) 0.031(7) -0.009(6) 0.008(5) 0.004(5)
C135 0.025(5) 0.060(9) 0.022(7) 0.006(7) 0.004(5) 0.001(5)
C136 0.023(10) 0.050(16) 0.034(16) 0.005(11) -0.005(10) -0.020(8)
C137 0.014(4) 0.033(6) 0.028(6) -0.001(5) 0.002(4) 0.001(4)
C138 0.012(4) 0.031(7) 0.027(6) 0.001(5) 0.001(4) 0.003(4)
C139 0.041(14) 0.032(11) 0.037(17) -0.022(11) -0.009(11) 0.007(9)
C71 0.105(14) 0.24(3) 0.13(2) 0.10(2) 0.000(13) -0.049(18)
C401 0.077(9) 0.067(11) 0.088(13) 0.021(10) -0.018(9) 0.007(8)
C402 0.086(9) 0.042(7) 0.058(8) 0.006(5) 0.022(7) 0.010(7)
C403 0.086(9) 0.093(11) 0.073(10) -0.007(8) 0.015(8) 0.032(9)
C404 0.096(10) 0.117(15) 0.049(8) -0.025(8) -0.011(7) 0.075(10)
C405 0.132(14) 0.093(13) 0.055(11) -0.024(9) -0.061(11) 0.036(13)
C406 0.113(13) 0.087(11) 0.050(10) -0.021(8) -0.034(10) 0.044(11)
C72 0.24(5) 0.14(3) 0.12(3) 0.02(3) 0.02(3) 0.15(3)
C501 0.13(2) 0.08(2) 0.062(18) 0.035(16) 0.013(18) 0.055(19)
C502 0.16(3) 0.08(2) 0.071(18) 0.029(15) 0.031(19) 0.03(2)
C503 0.15(2) 0.083(17) 0.062(17) -0.019(13) -0.015(16) 0.092(16)
C504 0.106(17) 0.10(2) 0.019(10) -0.023(13) -0.023(12) 0.065(16)
C505 0.077(17) 0.12(2) 0.047(13) -0.011(15) -0.014(13) 0.034(16)
C506 0.14(2) 0.087(19) 0.037(15) -0.021(13) -0.036(15) 0.042(17)
C73 0.19(2) 0.076(13) 0.126(18) 0.025(12) -0.061(16) -0.043(14)
C601 0.079(11) 0.024(6) 0.075(10) -0.002(6) 0.011(9) -0.004(7)
C602 0.096(13) 0.081(14) 0.144(18) -0.033(13) 0.069(12) 0.010(10)
C603 0.133(17) 0.099(16) 0.136(17) -0.048(13) 0.043(15) 0.015(14)
C604 0.135(17) 0.087(12) 0.051(9) -0.035(8) 0.025(10) -0.005(12)
C605 0.101(12) 0.076(11) 0.063(11) -0.038(9) -0.003(10) -0.001(10)
C606 0.050(7) 0.039(7) 0.057(8) -0.017(6) 0.014(6) -0.007(6)
C74 0.40(6) 0.30(5) 0.24(5) -0.16(4) 0.05(5) -0.10(5)
C701 0.16(3) 0.071(16) 0.20(3) -0.023(19) 0.11(2) -0.035(19)
C702 0.14(2) 0.075(17) 0.20(3) -0.036(19) 0.09(2) 0.000(16)
C703 0.13(2) 0.09(2) 0.18(3) 0.006(19) 0.08(2) 0.040(17)
C704 0.12(2) 0.10(2) 0.18(2) -0.013(18) 0.045(19) 0.028(18)
C705 0.142(18) 0.091(19) 0.16(3) -0.004(19) 0.098(18) -0.026(16)
C706 0.14(2) 0.101(19) 0.19(3) -0.03(2) 0.07(2) -0.060(18)

loop_
_atom_type_symbol
_atom_type_description
_atom_type_scat_dispersion_real
_atom_type_scat_dispersion_imag
_atom_type_scat_source
C C 0.0033 0.0016 'International Tables Vol C Tables 4.2.6.8 and 6.1.1.4'
H H 0.0000 0.0000 'International Tables Vol C Tables 4.2.6.8 and 6.1.1.4'
P P 0.1023 0.0942 'International Tables Vol C Tables 4.2.6.8 and 6.1.1.4'
Pt Pt -1.7033 8.3905 'International Tables Vol C Tables 4.2.6.8 and 6.1.1.4'

loop_
_exptl_crystal_face_index_h
_exptl_crystal_face_index_k
_exptl_crystal_face_index_l
_exptl_crystal_face_perp_dist
_exptl_oxdiff_crystal_face_indexfrac_h
_exptl_oxdiff_crystal_face_indexfrac_k
_exptl_oxdiff_crystal_face_indexfrac_l
_exptl_oxdiff_crystal_face_x
_exptl_oxdiff_crystal_face_y
_exptl_oxdiff_crystal_face_z
0 -1 1 0.1557 0.0001 -0.9999 0.9997 0.0051 -0.0388 -0.0185
0 1 -1 0.1417 -0.0001 0.9999 -0.9997 -0.0051 0.0388 0.0185
1 0 -1 0.2105 1.0000 0.0000 -1.0000 0.0007 -0.0140 0.0350
-1 0 1 0.2105 -1.0000 -0.0000 1.0000 -0.0007 0.0140 -0.0350
0 0 -1 0.0518 0.0000 0.0000 -1.0001 0.0116 0.0039 0.0040
0 0 1 0.0518 -0.0000 -0.0000 1.0001 -0.0116 -0.0039 -0.0040
-1 1 1 0.1565 -1.0001 0.9999 1.0004 -0.0174 0.0490 -0.0206

loop_
_geom_angle_atom_site_label_1
_geom_angle_atom_site_label_2
_geom_angle_atom_site_label_3
_geom_angle
C206 C201 C205 123.4
C206 C201 C202 118.4
C205 C201 C202 102.5
C203 C202 C211 108.2
C203 C202 C201 112.6
C211 C202 C201 123.8
C202 C203 C216 129.5
C202 C203 C204 106.8
C216 C203 C204 114.2
C221 C204 C205 129.8
C221 C204 C203 113.5
C205 C204 C203 103.4
C226 C205 C201 122.6
C226 C205 C204 113.0
C201 C205 C204 114.6
C201 C206 C207 118.6
C201 C206 C210 120.1
C207 C206 C210 109.3
C230 C207 C208 123.0
C230 C207 C206 113.3
C208 C207 C206 108.2
C230 C207 C69 94.0(2)
C208 C207 C69 116.01(18)
C206 C207 C69 99.5(2)
C239 C208 C207 130.7
C239 C208 C209 106.0
C207 C208 C209 107.7
C243 C209 C210 105.6
C243 C209 C208 134.0
C210 C209 C208 111.3
C212 C210 C209 128.3
C212 C210 C206 115.6
C209 C210 C206 103.5
C202 C211 C212 112.3
C202 C211 C215 123.1
C212 C211 C215 117.5
C210 C212 C211 128.6
C210 C212 C213 118.4
C211 C212 C213 101.0
C244 C213 C214 119.7
C244 C213 C212 113.6
C214 C213 C212 108.9
C248 C214 C213 117.7
C248 C214 C215 120.7
C213 C214 C215 113.7
C217 C215 C211 126.6
C217 C215 C214 115.5
C211 C215 C214 98.6
C220 C216 C203 116.2
C220 C216 C217 107.5
C203 C216 C217 119.9
C215 C217 C218 129.3
C215 C217 C216 110.3
C218 C217 C216 112.5
C219 C218 C217 101.1
C219 C218 C249 132.6
C217 C218 C249 111.6
C253 C219 C218 104.5
C253 C219 C220 127.5
C218 C219 C220 115.6
C222 C220 C216 138.6
C222 C220 C219 107.4
C216 C220 C219 103.0
C204 C221 C222 135.6
C204 C221 C225 114.3
C222 C221 C225 94.0
C220 C222 C223 130.8
C220 C222 C221 99.3
C223 C222 C221 117.3
C222 C223 C224 109.5
C222 C223 C254 115.9
C224 C223 C254 125.0
C258 C224 C223 128.0
C258 C224 C225 119.5
C223 C224 C225 99.3
C224 C225 C227 112.6
C224 C225 C221 119.7
C227 C225 C221 118.2
C205 C226 C227 124.1
C205 C226 C230 109.8
C227 C226 C230 113.3
C225 C227 C226 120.1
C225 C227 C228 125.6
C226 C227 C228 98.2
C229 C228 C259 113.8
C229 C228 C227 117.6
C259 C228 C227 118.9
C228 C229 C230 105.2
C228 C229 C238 124.1
C230 C229 C238 114.9
C207 C230 C229 113.8
C207 C230 C226 131.8
C229 C230 C226 105.5
C236 C231 C235 135.4
C236 C231 C232 109.7
C235 C231 C232 104.5
C241 C232 C233 120.3
C241 C232 C231 118.3
C233 C232 C231 108.7
C246 C233 C232 121.3
C246 C233 C234 119.3
C232 C233 C234 108.4
C251 C234 C235 114.7
C251 C234 C233 124.6
C235 C234 C233 106.6
C256 C235 C231 103.7
C256 C235 C234 128.4
C231 C235 C234 111.6
C240 C236 C231 118.5
C240 C236 C237 108.5
C231 C236 C237 121.2
C260 C237 C238 127.4
C260 C237 C236 103.4
C238 C237 C236 111.2
C237 C238 C239 103.0
C237 C238 C229 114.5
C239 C238 C229 130.4
C208 C239 C238 104.1
C208 C239 C240 135.3
C238 C239 C240 112.2
C236 C240 C242 141.0
C236 C240 C239 104.9
C242 C240 C239 103.4
C232 C241 C242 136.1
C232 C241 C245 118.6
C242 C241 C245 94.8
C240 C242 C241 95.1
C240 C242 C243 133.4
C241 C242 C243 115.9
C209 C243 C244 130.5
C209 C243 C242 106.1
C244 C243 C242 108.9
C213 C244 C245 132.3
C213 C244 C243 121.6
C245 C244 C243 97.7
C247 C245 C244 104.3
C247 C245 C241 121.4
C244 C245 C241 121.3
C233 C246 C247 121.6
C233 C246 C250 113.1
C247 C246 C250 111.8
C245 C247 C246 116.8
C245 C247 C248 129.8
C246 C247 C248 100.9
C214 C248 C249 117.9
C214 C248 C247 115.1
C249 C248 C247 112.6
C250 C249 C248 107.9
C250 C249 C218 115.5
C248 C249 C218 124.7
C252 C250 C249 111.1
C252 C250 C246 130.8
C249 C250 C246 106.5
C234 C251 C252 119.7
C234 C251 C255 119.0
C252 C251 C255 115.0
C250 C252 C251 111.5
C250 C252 C253 122.8
C251 C252 C253 109.8
C219 C253 C252 131.9
C219 C253 C254 124.8
C252 C253 C254 95.1
C255 C254 C223 107.3
C255 C254 C253 125.2
C223 C254 C253 112.3
C257 C255 C254 127.8
C257 C255 C251 120.7
C254 C255 C251 93.2
C235 C256 C257 113.4
C235 C256 C260 122.2
C257 C256 C260 113.8
C255 C257 C256 121.9
C255 C257 C258 126.5
C256 C257 C258 103.6
C259 C258 C224 129.0
C259 C258 C257 108.8
C224 C258 C257 104.4
C258 C259 C228 112.6
C258 C259 C260 110.0
C228 C259 C260 125.7
C237 C260 C256 133.6
C237 C260 C259 112.4
C256 C260 C259 103.2
C3 Pt1 C5 90.8(2)
C3 Pt1 P2 89.04(15)
C5 Pt1 P2 177.83(15)
C3 Pt1 P1 174.87(15)
C5 Pt1 P1 94.24(13)
P2 Pt1 P1 85.97(4)
C11 P1 C21 107.0(2)
C11 P1 C1 102.8(2)
C21 P1 C1 106.2(2)
C11 P1 Pt1 120.00(15)
C21 P1 Pt1 112.86(16)
C1 P1 Pt1 106.69(16)
C41A P2 C31 106.6(17)
C41A P2 C2 105.9(12)
C31 P2 C2 104.6(2)
C41A P2 C41B 2(3)
C31 P2 C41B 107.4(19)
C2 P2 C41B 107.6(15)
C41A P2 Pt1 115.8(13)
C31 P2 Pt1 115.53(16)
C2 P2 Pt1 107.36(17)
C41B P2 Pt1 113.7(16)
C2 C1 P1 108.9(3)
C1 C2 P2 109.0(3)
C4 C3 Pt1 171.4(5)
C3 C4 C51 175.1(6)
C6 C5 Pt1 176.3(6)
C5 C6 C119 161.6(9)
C5 C6 C138 161.7(9)
C119 C6 C138 36.6(5)
C12 C11 C16 118.1(5)
C12 C11 P1 120.3(4)
C16 C11 P1 121.4(4)
C11 C12 C13 119.0(5)
C14 C13 C12 121.8(5)
C13 C14 C15 118.6(5)
C16 C15 C14 121.4(5)
C15 C16 C11 121.1(5)
C22 C21 C26 119.4(5)
C22 C21 P1 119.3(3)
C26 C21 P1 121.4(4)
C21 C22 C23 120.5(5)
C24 C23 C22 120.5(5)
C25 C24 C23 119.5(5)
C24 C25 C26 120.9(5)
C25 C26 C21 119.3(5)
C36 C31 C32 118.7(5)
C36 C31 P2 123.9(4)
C32 C31 P2 117.4(4)
C33 C32 C31 120.6(5)
C34 C33 C32 119.9(5)
C33 C34 C35 120.2(6)
C34 C35 C36 119.1(6)
C31 C36 C35 121.4(5)
C42A C41A C46A 115(3)
C42A C41A P2 125(2)
C46A C41A P2 120(2)
C43A C42A C41A 122.5(19)
C44A C43A C42A 122(2)
C43A C44A C45A 122(3)
C46A C45A C44A 117.0(19)
C45A C46A C41A 121(2)
C46B C41B C42B 120(3)
C46B C41B P2 121(3)
C42B C41B P2 119(3)
C41B C42B C43B 120(2)
C42B C43B C44B 118.9(17)
C45B C44B C43B 119(3)
C44B C45B C46B 123(2)
C41B C46B C45B 120(2)
C52 C51 C4 121.7(6)
C52 C51 C65 120.9(5)
C4 C51 C65 117.2(5)
C51 C52 C53 122.9(7)
C67 C53 C54 113.7(7)
C67 C53 C52 114.3(7)
C54 C53 C52 130.9(8)
C55 C54 C53 122.9(9)
C56 C55 C54 120.4(8)
C55 C56 C68 118.0(7)
C55 C56 C57 129.6(11)
C68 C56 C57 111.1(9)
C58 C57 C56 121.3(10)
C57 C58 C59 124.4(8)
C60 C59 C69 113.3(9)
C60 C59 C58 132.4(9)
C69 C59 C58 113.0(9)
C61 C60 C59 123.9(8)
C60 C61 C62 121.8(9)
C70 C62 C61 112.6(8)
C70 C62 C63 115.1(7)
C61 C62 C63 131.0(8)
C64 C63 C62 120.5(7)
C63 C64 C65 122.6(6)
C66 C65 C64 115.6(6)
C66 C65 C51 113.0(6)
C64 C65 C51 130.2(5)
C65 C66 C67 123.2(7)
C65 C66 C70 121.9(7)
C67 C66 C70 108.2(7)
C53 C67 C66 124.3(6)
C53 C67 C68 125.3(8)
C66 C67 C68 104.8(7)
C69 C68 C56 126.1(7)
C69 C68 C67 110.0(7)
C56 C68 C67 118.2(9)
C68 C69 C70 108.0(6)
C68 C69 C59 122.9(9)
C70 C69 C59 123.5(9)
C68 C69 C207 86.8(5)
C70 C69 C207 87.6(4)
C59 C69 C207 73.6(5)
C69 C70 C62 123.7(7)
C69 C70 C66 108.9(8)
C62 C70 C66 123.1(7)
C111 C100 C101 122(2)
C111 C100 C104 125(2)
C101 C100 C104 107.9(17)
C114 C101 C102 124(2)
C114 C101 C100 122(2)
C102 C101 C100 107.7(15)
C101 C102 C117 124(2)
C101 C102 C103 109.2(13)
C117 C102 C103 121(2)
C105 C103 C102 126(2)
C105 C103 C104 120(2)
C102 C103 C104 108.4(14)
C108 C104 C103 126(2)
C108 C104 C100 120(2)
C103 C104 C100 106.8(17)
C103 C105 C106 122(3)
C103 C105 C119 113.9(14)
C106 C105 C119 122(2)
C105 C106 C107 113(3)
C108 C107 C106 123(2)
C104 C108 C107 113.5(16)
C104 C108 C109 116(2)
C107 C108 C109 129(2)
C110 C109 C108 120(3)
C109 C110 C111 124(2)
C100 C111 C112 112(2)
C100 C111 C110 112.8(17)
C112 C111 C110 134(2)
C113 C112 C111 123(4)
C112 C113 C114 124(3)
C115 C114 C101 122(3)
C115 C114 C113 123(3)
C101 C114 C113 114.1(18)
C114 C115 C116 118(3)
C117 C116 C115 117.8(18)
C102 C117 C116 113.5(14)
C102 C117 C118 115(2)
C116 C117 C118 130(2)
C117 C118 C119 121(3)
C105 C119 C118 120.6(19)
C105 C119 C6 112.3(11)
C118 C119 C6 126.8(18)
C125 C120 C121 120(2)
C125 C120 C124 124(2)
C121 C120 C124 108.6(16)
C120 C121 C128 126(3)
C120 C121 C122 108.5(16)
C128 C121 C122 119(3)
C131 C122 C123 125(2)
C131 C122 C121 124(2)
C123 C122 C121 105.9(18)
C134 C123 C122 123(2)
C134 C123 C124 119(2)
C122 C123 C124 110.3(17)
C137 C124 C120 121(2)
C137 C124 C123 126(2)
C120 C124 C123 106.7(16)
C139 C125 C120 113(3)
C139 C125 C126 132(3)
C120 C125 C126 114.1(17)
C127 C126 C125 123(3)
C126 C127 C128 125(4)
C121 C128 C127 111(2)
C121 C128 C129 114(2)
C127 C128 C129 133(2)
C130 C129 C128 128(3)
C129 C130 C131 116(3)
C122 C131 C132 114.5(18)
C122 C131 C130 118(2)
C132 C131 C130 124(2)
C131 C132 C133 119.9(16)
C134 C133 C132 115.0(16)
C133 C134 C123 121(2)
C133 C134 C135 121.8(19)
C123 C134 C135 115.5(14)
C136 C135 C134 121(2)
C135 C136 C137 124(3)
C124 C137 C136 113(2)
C124 C137 C138 116.7(14)
C136 C137 C138 129(2)
C137 C138 C139 115(2)
C137 C138 C6 109.8(10)
C139 C138 C6 135(2)
C125 C139 C138 128(4)
C402 C401 C406 120.0
C402 C401 C71 125.5(13)
C406 C401 C71 114.5(13)
C403 C402 C401 120.0
C402 C403 C404 120.0
C403 C404 C405 120.0
C406 C405 C404 120.0
C405 C406 C401 120.0
C72 C501 C502 122(2)
C72 C501 C506 117.1(19)
C502 C501 C506 120.0
C503 C502 C501 120.0
C502 C503 C504 120.0
C503 C504 C505 120.0
C506 C505 C504 120.0
C505 C506 C501 120.0
C602 C601 C606 120.0
C602 C601 C73 114.6(13)
C606 C601 C73 125.4(13)
C603 C602 C601 120.0
C602 C603 C604 120.0
C605 C604 C603 120.0
C604 C605 C606 120.0
C605 C606 C601 120.0
C702 C701 C706 120.0
C702 C701 C74 121(2)
C706 C701 C74 117(2)
C701 C702 C703 120.0
C704 C703 C702 120.0
C703 C704 C705 120.0
C706 C705 C704 120.0
C705 C706 C701 120.0

loop_
_geom_bond_atom_site_label_1
_geom_bond_atom_site_label_2
_geom_bond_distance
C201 C206 1.4178
C201 C205 1.4409
C201 C202 1.4786
C202 C203 1.4117
C202 C211 1.4175
C203 C216 1.4366
C203 C204 1.5342
C204 C221 1.4069
C204 C205 1.4412
C205 C226 1.3898
C206 C207 1.4735
C206 C210 1.5086
C207 C230 1.3653
C207 C208 1.4253
C207 C69 3.514(7)
C208 C239 1.3038
C208 C209 1.4686
C209 C243 1.3003
C209 C210 1.4600
C210 C212 1.3646
C211 C212 1.4645
C211 C215 1.4712
C212 C213 1.4869
C213 C244 1.3181
C213 C214 1.4310
C214 C248 1.4020
C214 C215 1.4761
C215 C217 1.3583
C216 C220 1.4101
C216 C217 1.4648
C217 C218 1.4164
C218 C219 1.4127
C218 C249 1.4441
C219 C253 1.2053
C219 C220 1.4645
C220 C222 1.3381
C221 C222 1.4248
C221 C225 1.5044
C222 C223 1.4124
C223 C224 1.4356
C223 C254 1.4458
C224 C258 1.4235
C224 C225 1.4427
C225 C227 1.4515
C226 C227 1.4525
C226 C230 1.5272
C227 C228 1.4894
C228 C229 1.4202
C228 C259 1.4396
C229 C230 1.4375
C229 C238 1.4829
C231 C236 1.3923
C231 C235 1.4274
C231 C232 1.4985
C232 C241 1.3911
C232 C233 1.4254
C233 C246 1.3520
C233 C234 1.4539
C234 C251 1.3853
C234 C235 1.4319
C235 C256 1.3792
C236 C240 1.3730
C236 C237 1.4540
C237 C260 1.3978
C237 C238 1.3982
C238 C239 1.4262
C239 C240 1.4619
C240 C242 1.3732
C241 C242 1.3972
C241 C245 1.4563
C242 C243 1.4427
C243 C244 1.4375
C244 C245 1.4360
C245 C247 1.4128
C246 C247 1.4604
C246 C250 1.4795
C247 C248 1.4931
C248 C249 1.4243
C249 C250 1.4202
C250 C252 1.4021
C251 C252 1.4414
C251 C255 1.4650
C252 C253 1.4496
C253 C254 1.4718
C254 C255 1.4107
C255 C257 1.3678
C256 C257 1.4206
C256 C260 1.4685
C257 C258 1.5154
C258 C259 1.4192
C259 C260 1.4846
Pt1 C3 2.000(5)
Pt1 C5 2.013(5)
Pt1 P2 2.2748(13)
Pt1 P1 2.2761(14)
P1 C11 1.822(5)
P1 C21 1.830(5)
P1 C1 1.835(5)
P2 C41A 1.74(4)
P2 C31 1.813(5)
P2 C2 1.839(5)
P2 C41B 1.88(4)
C1 C2 1.517(7)
C3 C4 1.213(7)
C4 C51 1.438(7)
C5 C6 1.181(8)
C6 C119 1.477(13)
C6 C138 1.510(14)
C11 C12 1.382(7)
C11 C16 1.383(7)
C12 C13 1.408(8)
C13 C14 1.342(8)
C14 C15 1.363(8)
C15 C16 1.360(8)
C21 C22 1.378(7)
C21 C26 1.401(6)
C22 C23 1.385(7)
C23 C24 1.378(7)
C24 C25 1.374(8)
C25 C26 1.394(7)
C31 C36 1.369(7)
C31 C32 1.393(7)
C32 C33 1.383(8)
C33 C34 1.378(8)
C34 C35 1.384(9)
C35 C36 1.390(8)
C41A C42A 1.39(4)
C41A C46A 1.42(4)
C42A C43A 1.354(18)
C43A C44A 1.21(3)
C44A C45A 1.47(4)
C45A C46A 1.35(2)
C41B C46B 1.35(5)
C41B C42B 1.39(5)
C42B C43B 1.398(19)
C43B C44B 1.44(3)
C44B C45B 1.31(4)
C45B C46B 1.40(3)
C51 C52 1.384(9)
C51 C65 1.488(9)
C52 C53 1.449(8)
C53 C67 1.356(11)
C53 C54 1.418(11)
C54 C55 1.416(10)
C55 C56 1.377(13)
C56 C68 1.412(13)
C56 C57 1.465(11)
C57 C58 1.388(15)
C58 C59 1.421(15)
C59 C60 1.384(13)
C59 C69 1.397(10)
C60 C61 1.371(13)
C61 C62 1.448(10)
C62 C70 1.385(11)
C62 C63 1.462(11)
C63 C64 1.397(9)
C64 C65 1.417(9)
C65 C66 1.400(8)
C66 C67 1.403(11)
C66 C70 1.406(10)
C67 C68 1.429(9)
C68 C69 1.363(11)
C69 C70 1.366(11)
C100 C111 1.39(2)
C100 C101 1.42(2)
C100 C104 1.43(2)
C101 C114 1.34(2)
C101 C102 1.383(19)
C102 C117 1.39(2)
C102 C103 1.402(18)
C103 C105 1.388(19)
C103 C104 1.407(19)
C104 C108 1.37(2)
C105 C106 1.43(4)
C105 C119 1.436(17)
C106 C107 1.56(5)
C107 C108 1.44(2)
C108 C109 1.48(4)
C109 C110 1.35(4)
C110 C111 1.46(2)
C111 C112 1.43(5)
C112 C113 1.27(5)
C113 C114 1.437(19)
C114 C115 1.22(4)
C115 C116 1.66(5)
C116 C117 1.420(17)
C117 C118 1.44(4)
C118 C119 1.46(4)
C120 C125 1.39(2)
C120 C121 1.40(2)
C120 C124 1.413(19)
C121 C128 1.40(2)
C121 C122 1.47(3)
C122 C131 1.32(2)
C122 C123 1.38(2)
C123 C134 1.38(2)
C123 C124 1.44(2)
C124 C137 1.34(2)
C125 C139 1.26(5)
C125 C126 1.459(18)
C126 C127 1.31(4)
C127 C128 1.43(5)
C128 C129 1.47(3)
C129 C130 1.32(5)
C130 C131 1.50(5)
C131 C132 1.42(2)
C132 C133 1.65(4)
C133 C134 1.28(4)
C134 C135 1.45(2)
C135 C136 1.36(4)
C136 C137 1.44(5)
C137 C138 1.463(16)
C138 C139 1.48(5)
C71 C401 1.398(13)
C401 C402 1.3900
C401 C406 1.3900
C402 C403 1.3900
C403 C404 1.3900
C404 C405 1.3900
C405 C406 1.3900
C72 C501 1.380(17)
C501 C502 1.3900
C501 C506 1.3900
C502 C503 1.3900
C503 C504 1.3900
C504 C505 1.3900
C505 C506 1.3900
C73 C601 1.406(14)
C601 C602 1.3900
C601 C606 1.3900
C602 C603 1.3900
C603 C604 1.3900
C604 C605 1.3900
C605 C606 1.3900
C74 C701 1.398(17)
C701 C702 1.3900
C701 C706 1.3900
C702 C703 1.3900
C703 C704 1.3900
C704 C705 1.3900
C705 C706 1.3900
